data_7002463
loop_
_publ_author_name
'Howard, Ruth H.'
'Alonso-Moreno, Carlos'
'Broomfield, Lewis M.'
'Hughes, David L.'
'Wright, Joseph A.'
'Bochmann, Manfred'

_publ_section_title
;
 Synthesis and structures of complexes with axially chiral
 isoquinolinyl-naphtholate ligands
;
_journal_issue 40
_journal_name_full 'Dalton Transactions'
_journal_page_first 8667
_journal_page_last 8682
_journal_paper_doi 10.1039/b907982c
_journal_year 2009
_chemical_formula_moiety 'C108 H112 Mg2 N4 O4, 2(C6 H14)'
_chemical_formula_structural '[{Mg{L(H)}2}2].C6H14'
_chemical_formula_sum 'C120 H140 Mg2 N4 O4'
_chemical_formula_weight 1750.98
_space_group_IT_number 15
_symmetry_cell_setting monoclinic
_symmetry_Int_Tables_number 15
_symmetry_space_group_name_Hall '-C 2yc'
_symmetry_space_group_name_H-M 'C 1 2/c 1'
_atom_sites_solution_hydrogens geom
_atom_sites_solution_primary direct
_atom_sites_solution_secondary difmap
_cell_angle_alpha 90.00
_cell_angle_beta 109.804(7)
_cell_angle_gamma 90.00
_cell_formula_units_Z 4
_cell_length_a 29.690(2)
_cell_length_b 17.4249(15)
_cell_length_c 22.9030(18)
_cell_measurement_reflns_used 11123
_cell_measurement_temperature 140(2)
_cell_measurement_theta_max 27.4999
_cell_measurement_theta_min 3.5343
_cell_volume 11148.0(16)
_computing_cell_refinement 'CrysAlis RED (Oxford Diffraction, 2006)'
_computing_data_collection 'CrysAlis CCD (Oxford Diffraction, 2006)'
_computing_data_reduction 'CrysAlis RED (Oxford Diffraction, 2006)'
_computing_molecular_graphics 'ORTEP-3 (Farrugia, 1997)'
_computing_publication_material
;
SHELXL-97 (Sheldrick, 2008), PLATON (Spek, 2003), WinGX (Farrugia, 1999)
and enCIFer (Allen <i>et al.</i>, 2004)
;
_computing_structure_refinement 'SHELXL-97 (Sheldrick, 2008)'
_computing_structure_solution 'SIR92 (Altomare <i>et al.</i>, 1993)'
_diffrn_ambient_temperature 140(2)
_diffrn_detector_area_resol_mean 16.0050
_diffrn_measured_fraction_theta_full 0.980
_diffrn_measured_fraction_theta_max 0.980
_diffrn_measurement_device_type 'Oxford Diffraction Xcalibur 3/CCD'
_diffrn_measurement_method 'Thin slice \f and \w scans'
_diffrn_radiation_monochromator graphite
_diffrn_radiation_probe x-ray
_diffrn_radiation_source 'Enhance (Mo) X-ray Source'
_diffrn_radiation_type 'Mo K\a'
_diffrn_radiation_wavelength 0.71073
_diffrn_reflns_av_R_equivalents 0.0909
_diffrn_reflns_av_sigmaI/netI 0.1383
_diffrn_reflns_limit_h_max 38
_diffrn_reflns_limit_h_min -38
_diffrn_reflns_limit_k_max 22
_diffrn_reflns_limit_k_min -22
_diffrn_reflns_limit_l_max 29
_diffrn_reflns_limit_l_min -29
_diffrn_reflns_number 64046
_diffrn_reflns_theta_full 27.71
_diffrn_reflns_theta_max 27.71
_diffrn_reflns_theta_min 3.54
_diffrn_standards_number 0
_exptl_absorpt_coefficient_mu 0.072
_exptl_absorpt_correction_T_max 0.989
_exptl_absorpt_correction_T_min 0.828
_exptl_absorpt_correction_type multi-scan
_exptl_absorpt_process_details '(ABSPACK; Oxford Diffraction, 2006)'
_exptl_crystal_colour yellow
_exptl_crystal_density_diffrn 1.043
_exptl_crystal_density_method 'not measured'
_exptl_crystal_description block
_exptl_crystal_F_000 3776
_exptl_crystal_size_max 0.30
_exptl_crystal_size_mid 0.20
_exptl_crystal_size_min 0.16
_platon_squeeze_details
;
The strucuture contains a disorered molecule of isohexane, which
may be also be only partial occupancy. This could not be modelled
in a physically-reasonable manner, and was handled using SQUEEZE.
;
_refine_diff_density_max 0.344
_refine_diff_density_min -0.347
_refine_diff_density_rms 0.053
_refine_ls_extinction_method none
_refine_ls_goodness_of_fit_ref 0.835
_refine_ls_hydrogen_treatment constr
_refine_ls_matrix_type full
_refine_ls_number_parameters 600
_refine_ls_number_reflns 12817
_refine_ls_number_restraints 40
_refine_ls_restrained_S_all 0.843
_refine_ls_R_factor_all 0.1505
_refine_ls_R_factor_gt 0.0600
_refine_ls_shift/su_max 0.002
_refine_ls_shift/su_mean 0.000
_refine_ls_structure_factor_coef Fsqd
_refine_ls_weighting_details 'calc w=1/[\s^2^(Fo^2^)+(0.0848P)^2^] where P=(Fo^2^+2Fc^2^)/3'
_refine_ls_weighting_scheme calc
_refine_ls_wR_factor_gt 0.1398
_refine_ls_wR_factor_ref 0.1605
_reflns_number_gt 5533
_reflns_number_total 12817
_reflns_threshold_expression >2\s(I)
_cod_data_source_file b907982c.txt
_cod_data_source_block 14
_cod_original_cell_volume 11148.0(15)
_cod_original_sg_symbol_H-M 'C 2/c'
_cod_database_code 7002463

loop_
_symmetry_equiv_pos_as_xyz
'x, y, z'
'-x, y, -z+1/2'
'x+1/2, y+1/2, z'
'-x+1/2, y+1/2, -z+1/2'
'-x, -y, -z'
'x, -y, z-1/2'
'-x+1/2, -y+1/2, -z'
'x+1/2, -y+1/2, z-1/2'

loop_
_atom_site_label
_atom_site_type_symbol
_atom_site_fract_x
_atom_site_fract_y
_atom_site_fract_z
_atom_site_U_iso_or_equiv
_atom_site_adp_type
_atom_site_occupancy
_atom_site_symmetry_multiplicity
_atom_site_calc_flag
_atom_site_refinement_flags
_atom_site_disorder_assembly
_atom_site_disorder_group
Mg1 Mg 0.44417(3) 0.18526(4) 0.23744(3) 0.0267(2) Uani 1 1 d . . .
N1 N 0.43663(7) 0.07548(11) 0.19149(8) 0.0280(5) Uani 1 1 d . . .
O1 O 0.49326(5) 0.20366(9) 0.19231(7) 0.0263(4) Uani 1 1 d . . .
C1 C 0.44769(8) 0.13611(13) 0.10263(10) 0.0250(5) Uani 1 1 d . . .
C2 C 0.47262(8) 0.20201(14) 0.13036(10) 0.0260(5) Uani 1 1 d . . .
C3 C 0.47579(8) 0.26633(14) 0.09297(11) 0.0282(6) Uani 1 1 d . . .
C4 C 0.45346(8) 0.25967(14) 0.03027(11) 0.0298(6) Uani 1 1 d . . .
H4 H 0.4573 0.3003 0.0047 0.036 Uiso 1 1 calc R . .
C5 C 0.42514(8) 0.19647(14) 0.00112(10) 0.0277(5) Uani 1 1 d . . .
C6 C 0.39950(8) 0.19613(14) -0.06403(10) 0.0291(6) Uani 1 1 d . . .
H6 H 0.4023 0.2391 -0.0881 0.035 Uiso 1 1 calc R . .
C7 C 0.37116(8) 0.13649(14) -0.09292(11) 0.0314(6) Uani 1 1 d . . .
C8 C 0.36652(9) 0.07537(14) -0.05564(11) 0.0333(6) Uani 1 1 d . . .
H8 H 0.3461 0.0337 -0.0744 0.040 Uiso 1 1 calc R . .
C9 C 0.39035(8) 0.07374(14) 0.00684(11) 0.0308(6) Uani 1 1 d . . .
H9 H 0.3861 0.0311 0.0303 0.037 Uiso 1 1 calc R . .
C10 C 0.42133(8) 0.13412(13) 0.03754(10) 0.0250(5) Uani 1 1 d . . .
C11 C 0.44837(8) 0.06671(14) 0.14066(10) 0.0264(5) Uani 1 1 d . . .
C12 C 0.43229(9) 0.01139(15) 0.22346(11) 0.0337(6) Uani 1 1 d . . .
H12 H 0.4225 0.0180 0.2585 0.040 Uiso 1 1 calc R . .
C13 C 0.44092(9) -0.06012(15) 0.20873(11) 0.0369(6) Uani 1 1 d . . .
H13 H 0.4353 -0.1028 0.2312 0.044 Uiso 1 1 calc R . .
C14 C 0.45845(9) -0.07099(14) 0.15952(11) 0.0332(6) Uani 1 1 d . . .
C15 C 0.47358(10) -0.14362(15) 0.14548(12) 0.0420(7) Uani 1 1 d . . .
H15 H 0.4693 -0.1878 0.1673 0.050 Uiso 1 1 calc R . .
C16 C 0.49406(10) -0.15075(16) 0.10149(12) 0.0424(7) Uani 1 1 d . . .
H16 H 0.5043 -0.1997 0.0927 0.051 Uiso 1 1 calc R . .
C17 C 0.50022(9) -0.08600(15) 0.06877(11) 0.0361(6) Uani 1 1 d . . .
H17 H 0.5159 -0.0911 0.0390 0.043 Uiso 1 1 calc R . .
C18 C 0.48417(8) -0.01630(15) 0.07896(10) 0.0303(6) Uani 1 1 d . . .
H18 H 0.4872 0.0264 0.0547 0.036 Uiso 1 1 calc R . .
C19 C 0.46298(8) -0.00607(14) 0.12520(10) 0.0278(5) Uani 1 1 d . . .
C30 C 0.50123(9) 0.34151(14) 0.12082(11) 0.0330(6) Uani 1 1 d . . .
C31 C 0.55460(9) 0.32865(16) 0.15717(14) 0.0498(8) Uani 1 1 d . . .
H31A H 0.5696 0.3028 0.1305 0.075 Uiso 1 1 calc R . .
H31B H 0.5580 0.2967 0.1936 0.075 Uiso 1 1 calc R . .
H31C H 0.5702 0.3783 0.1706 0.075 Uiso 1 1 calc R . .
C32 C 0.47675(11) 0.37708(17) 0.16354(15) 0.0573(9) Uani 1 1 d . . .
H32A H 0.4940 0.4235 0.1829 0.086 Uiso 1 1 calc R . .
H32B H 0.4769 0.3401 0.1958 0.086 Uiso 1 1 calc R . .
H32C H 0.4436 0.3904 0.1392 0.086 Uiso 1 1 calc R . .
C33 C 0.49869(12) 0.40054(16) 0.07113(13) 0.0577(9) Uani 1 1 d . . .
H33A H 0.4651 0.4121 0.0477 0.087 Uiso 1 1 calc R . .
H33B H 0.5142 0.3801 0.0429 0.087 Uiso 1 1 calc R . .
H33C H 0.5151 0.4475 0.0907 0.087 Uiso 1 1 calc R . .
C70 C 0.34606(9) 0.13210(15) -0.16385(11) 0.0371(6) Uani 1 1 d . . .
C71 C 0.29195(9) 0.11841(18) -0.18024(12) 0.0494(8) Uani 1 1 d . . .
H71A H 0.2775 0.1624 -0.1665 0.074 Uiso 1 1 calc R . .
H71B H 0.2867 0.0718 -0.1594 0.074 Uiso 1 1 calc R . .
H71C H 0.2771 0.1123 -0.2252 0.074 Uiso 1 1 calc R . .
C72 C 0.35310(12) 0.20516(18) -0.19614(12) 0.0589(9) Uani 1 1 d . . .
H72A H 0.3873 0.2125 -0.1890 0.088 Uiso 1 1 calc R . .
H72B H 0.3408 0.2491 -0.1794 0.088 Uiso 1 1 calc R . .
H72C H 0.3357 0.2009 -0.2408 0.088 Uiso 1 1 calc R . .
C73 C 0.36803(10) 0.06489(17) -0.18717(12) 0.0462(7) Uani 1 1 d . . .
H73A H 0.3536 0.0613 -0.2324 0.069 Uiso 1 1 calc R . .
H73B H 0.3620 0.0172 -0.1683 0.069 Uiso 1 1 calc R . .
H73C H 0.4026 0.0728 -0.1758 0.069 Uiso 1 1 calc R . .
N11 N 0.40546(7) 0.14545(11) 0.30023(9) 0.0294(5) Uani 1 1 d . . .
O11 O 0.38999(5) 0.25148(9) 0.19808(7) 0.0306(4) Uani 1 1 d . . .
C101 C 0.33009(8) 0.18726(14) 0.22547(11) 0.0295(6) Uani 1 1 d . . .
C102 C 0.34473(8) 0.23268(14) 0.18565(11) 0.0290(6) Uani 1 1 d . . .
C103 C 0.30779(8) 0.26315(14) 0.13061(11) 0.0289(6) Uani 1 1 d . . .
C104 C 0.26314(8) 0.23116(14) 0.11387(11) 0.0323(6) Uani 1 1 d . . .
H104 H 0.2394 0.2496 0.0773 0.039 Uiso 1 1 calc R . .
C105 C 0.25025(8) 0.17256(14) 0.14756(11) 0.0321(6) Uani 1 1 d . . .
C106 C 0.20537(9) 0.13503(15) 0.12539(12) 0.0393(7) Uani 1 1 d . . .
H106 H 0.1832 0.1498 0.0862 0.047 Uiso 1 1 calc R . .
C107 C 0.19257(9) 0.07855(15) 0.15784(13) 0.0413(7) Uani 1 1 d . . .
C108 C 0.22619(9) 0.05988(16) 0.21657(13) 0.0435(7) Uani 1 1 d . . .
H108 H 0.2182 0.0213 0.2408 0.052 Uiso 1 1 calc R . .
C109 C 0.26978(9) 0.09539(15) 0.23976(12) 0.0408(7) Uani 1 1 d . . .
H109 H 0.2911 0.0812 0.2796 0.049 Uiso 1 1 calc R . .
C110 C 0.28367(9) 0.15253(15) 0.20580(11) 0.0339(6) Uani 1 1 d . . .
C111 C 0.36179(8) 0.17457(14) 0.28978(11) 0.0296(6) Uani 1 1 d . . .
C112 C 0.43165(9) 0.12491(15) 0.35931(11) 0.0366(6) Uani 1 1 d . . .
H112 H 0.4618 0.1014 0.3660 0.044 Uiso 1 1 calc R . .
C113 C 0.41797(10) 0.13548(17) 0.40890(12) 0.0462(7) Uani 1 1 d . . .
H113 H 0.4366 0.1157 0.4484 0.055 Uiso 1 1 calc R . .
C114 C 0.37522(10) 0.17671(18) 0.40123(12) 0.0470(7) Uani 1 1 d . . .
C115 C 0.36171(13) 0.2005(2) 0.45195(15) 0.0701(10) Uani 1 1 d . . .
H115 H 0.3804 0.1861 0.4930 0.084 Uiso 1 1 calc R . .
C116 C 0.32152(15) 0.2442(2) 0.44154(18) 0.0801(11) Uani 1 1 d . . .
H116 H 0.3128 0.2613 0.4756 0.096 Uiso 1 1 calc R . .
C117 C 0.29335(13) 0.2636(2) 0.38134(17) 0.0686(10) Uani 1 1 d . . .
H117 H 0.2654 0.2938 0.3749 0.082 Uiso 1 1 calc R . .
C118 C 0.30477(10) 0.24068(17) 0.33185(14) 0.0497(8) Uani 1 1 d . . .
H118 H 0.2848 0.2543 0.2911 0.060 Uiso 1 1 calc R . .
C119 C 0.34648(9) 0.19622(16) 0.34047(12) 0.0383(6) Uani 1 1 d . . .
C130 C 0.31894(9) 0.32930(14) 0.09479(11) 0.0338(6) Uani 1 1 d . . .
C131 C 0.34126(10) 0.39508(16) 0.13943(13) 0.0460(7) Uani 1 1 d . . .
H13A H 0.3191 0.4113 0.1605 0.069 Uiso 1 1 calc R . .
H13B H 0.3477 0.4384 0.1161 0.069 Uiso 1 1 calc R . .
H13C H 0.3713 0.3777 0.1703 0.069 Uiso 1 1 calc R . .
C132 C 0.35316(9) 0.30193(17) 0.06209(12) 0.0428(7) Uani 1 1 d . . .
H13D H 0.3821 0.2807 0.0928 0.064 Uiso 1 1 calc R . .
H13E H 0.3619 0.3453 0.0408 0.064 Uiso 1 1 calc R . .
H13F H 0.3375 0.2622 0.0317 0.064 Uiso 1 1 calc R . .
C133 C 0.27387(9) 0.36123(16) 0.04552(12) 0.0420(7) Uani 1 1 d . . .
H13G H 0.2586 0.3207 0.0158 0.063 Uiso 1 1 calc R . .
H13H H 0.2827 0.4039 0.0237 0.063 Uiso 1 1 calc R . .
H13I H 0.2515 0.3795 0.0656 0.063 Uiso 1 1 calc R . .
C170 C 0.14519(10) 0.03499(17) 0.13427(14) 0.0504(8) Uani 1 1 d . . .
C171 C 0.15601(12) -0.05078(18) 0.13185(17) 0.0684(10) Uani 1 1 d . . .
H17A H 0.1259 -0.0792 0.1146 0.103 Uiso 1 1 calc R . .
H17B H 0.1734 -0.0694 0.1739 0.103 Uiso 1 1 calc R . .
H17C H 0.1757 -0.0586 0.1055 0.103 Uiso 1 1 calc R . .
C172 C 0.11810(12) 0.0473(2) 0.17990(18) 0.0762(11) Uani 1 1 d . . .
H17D H 0.1123 0.1022 0.1831 0.114 Uiso 1 1 calc R . .
H17E H 0.1373 0.0273 0.2208 0.114 Uiso 1 1 calc R . .
H17F H 0.0874 0.0201 0.1649 0.114 Uiso 1 1 calc R . .
C173 C 0.11407(12) 0.0609(2) 0.07106(17) 0.0842(13) Uani 1 1 d . . .
H17G H 0.1071 0.1158 0.0723 0.126 Uiso 1 1 calc R . .
H17H H 0.0840 0.0319 0.0583 0.126 Uiso 1 1 calc R . .
H17I H 0.1307 0.0521 0.0413 0.126 Uiso 1 1 calc R . .
C201 C 0.2437(2) 0.0794(3) 0.3917(3) 0.148(2) Uani 1 1 d U . .
H20A H 0.2724 0.1048 0.3889 0.222 Uiso 1 1 calc R . .
H20B H 0.2151 0.1025 0.3617 0.222 Uiso 1 1 calc R . .
H20C H 0.2449 0.0246 0.3825 0.222 Uiso 1 1 calc R . .
C202 C 0.2421(2) 0.0886(3) 0.4541(3) 0.1350(19) Uani 1 1 d U . .
H20D H 0.2117 0.0660 0.4548 0.162 Uiso 1 1 calc R . .
H20E H 0.2409 0.1442 0.4623 0.162 Uiso 1 1 calc R . .
C203 C 0.28138(17) 0.0549(3) 0.5058(2) 0.1066(15) Uani 1 1 d U . .
H20F H 0.2841 0.0004 0.4953 0.128 Uiso 1 1 calc R . .
H20G H 0.3113 0.0805 0.5065 0.128 Uiso 1 1 calc R . .
C204 C 0.2803(3) 0.0568(5) 0.5686(3) 0.187(3) Uani 1 1 d U . .
H204 H 0.2471 0.0578 0.5705 0.224 Uiso 1 1 calc R . .
C205 C 0.3146(5) 0.1267(7) 0.6082(5) 0.349(7) Uani 1 1 d U . .
H20H H 0.3137 0.1275 0.6505 0.524 Uiso 1 1 calc R . .
H20I H 0.3030 0.1759 0.5879 0.524 Uiso 1 1 calc R . .
H20J H 0.3476 0.1183 0.6096 0.524 Uiso 1 1 calc R . .
C206 C 0.31223(19) -0.0013(4) 0.6114(3) 0.158(2) Uani 1 1 d U . .
H20K H 0.3046 -0.0526 0.5931 0.237 Uiso 1 1 calc R . .
H20L H 0.3072 -0.0001 0.6515 0.237 Uiso 1 1 calc R . .
H20M H 0.3457 0.0108 0.6174 0.237 Uiso 1 1 calc R . .

loop_
_atom_site_aniso_label
_atom_site_aniso_U_11
_atom_site_aniso_U_22
_atom_site_aniso_U_33
_atom_site_aniso_U_23
_atom_site_aniso_U_13
_atom_site_aniso_U_12
Mg1 0.0226(4) 0.0360(5) 0.0203(4) 0.0013(4) 0.0056(3) 0.0000(4)
N1 0.0263(11) 0.0377(12) 0.0205(11) 0.0005(9) 0.0088(9) -0.0038(9)
O1 0.0230(8) 0.0353(9) 0.0190(9) 0.0014(7) 0.0049(7) -0.0021(7)
C1 0.0232(12) 0.0331(14) 0.0196(12) 0.0020(10) 0.0083(10) 0.0008(10)
C2 0.0211(12) 0.0370(14) 0.0203(13) 0.0006(11) 0.0075(10) -0.0005(10)
C3 0.0222(12) 0.0352(14) 0.0270(14) 0.0043(11) 0.0081(11) -0.0004(11)
C4 0.0308(13) 0.0336(14) 0.0275(14) 0.0054(11) 0.0131(11) 0.0001(11)
C5 0.0266(13) 0.0358(15) 0.0222(13) 0.0009(11) 0.0103(10) 0.0050(11)
C6 0.0333(14) 0.0346(14) 0.0213(13) 0.0048(11) 0.0116(11) 0.0056(11)
C7 0.0299(14) 0.0418(16) 0.0223(13) -0.0040(12) 0.0085(11) 0.0071(12)
C8 0.0331(14) 0.0391(15) 0.0266(14) -0.0030(12) 0.0087(12) -0.0024(12)
C9 0.0298(14) 0.0369(15) 0.0246(14) 0.0009(11) 0.0078(11) -0.0023(11)
C10 0.0206(12) 0.0354(14) 0.0194(12) -0.0001(10) 0.0072(10) 0.0045(10)
C11 0.0217(12) 0.0366(15) 0.0176(12) -0.0025(10) 0.0024(10) -0.0047(10)
C12 0.0354(15) 0.0422(17) 0.0268(14) 0.0017(12) 0.0148(12) -0.0048(12)
C13 0.0468(16) 0.0351(16) 0.0315(15) 0.0050(12) 0.0168(13) -0.0050(13)
C14 0.0335(14) 0.0364(15) 0.0278(14) -0.0007(11) 0.0081(12) -0.0059(12)
C15 0.0546(18) 0.0339(16) 0.0410(16) 0.0024(13) 0.0209(14) -0.0014(13)
C16 0.0482(17) 0.0394(16) 0.0413(17) -0.0045(13) 0.0173(14) 0.0071(13)
C17 0.0357(15) 0.0462(17) 0.0256(14) -0.0018(12) 0.0092(12) 0.0004(12)
C18 0.0299(14) 0.0387(15) 0.0216(13) 0.0018(11) 0.0076(11) -0.0011(11)
C19 0.0262(13) 0.0351(14) 0.0207(13) 0.0005(11) 0.0060(10) -0.0004(11)
C30 0.0309(14) 0.0344(15) 0.0295(14) 0.0035(11) 0.0047(11) -0.0069(11)
C31 0.0367(16) 0.0469(18) 0.0567(19) 0.0036(14) 0.0040(14) -0.0140(13)
C32 0.060(2) 0.0457(19) 0.070(2) -0.0162(16) 0.0268(18) -0.0183(15)
C33 0.070(2) 0.0428(18) 0.0451(19) 0.0111(14) -0.0005(16) -0.0209(16)
C70 0.0395(15) 0.0484(17) 0.0207(13) -0.0028(12) 0.0066(12) 0.0053(13)
C71 0.0395(17) 0.073(2) 0.0287(15) -0.0076(14) 0.0021(13) 0.0119(15)
C72 0.085(2) 0.065(2) 0.0193(15) 0.0026(14) 0.0079(15) -0.0015(18)
C73 0.0413(17) 0.067(2) 0.0289(15) -0.0116(14) 0.0098(13) 0.0046(14)
N11 0.0240(11) 0.0390(12) 0.0239(11) 0.0039(9) 0.0062(9) -0.0001(9)
O11 0.0204(9) 0.0389(10) 0.0306(9) 0.0022(8) 0.0061(7) -0.0002(7)
C101 0.0226(12) 0.0346(14) 0.0289(14) 0.0043(11) 0.0058(11) 0.0023(11)
C102 0.0238(13) 0.0354(14) 0.0261(13) -0.0016(11) 0.0063(11) 0.0025(11)
C103 0.0261(13) 0.0327(14) 0.0273(13) 0.0011(11) 0.0084(11) 0.0027(11)
C104 0.0276(13) 0.0366(15) 0.0273(14) 0.0041(11) 0.0024(11) 0.0049(11)
C105 0.0239(13) 0.0356(15) 0.0334(14) 0.0037(11) 0.0053(11) 0.0011(11)
C106 0.0310(15) 0.0417(16) 0.0375(16) 0.0045(13) 0.0013(12) 0.0016(12)
C107 0.0317(15) 0.0408(16) 0.0486(18) 0.0050(13) 0.0098(13) -0.0030(12)
C108 0.0317(15) 0.0483(18) 0.0462(17) 0.0159(14) 0.0077(13) -0.0013(13)
C109 0.0293(15) 0.0486(17) 0.0394(16) 0.0150(13) 0.0053(12) 0.0019(13)
C110 0.0280(14) 0.0424(16) 0.0307(14) 0.0068(12) 0.0095(12) 0.0035(12)
C111 0.0255(13) 0.0364(14) 0.0275(13) 0.0018(11) 0.0098(11) -0.0034(11)
C112 0.0248(13) 0.0528(18) 0.0297(15) 0.0111(12) 0.0059(11) 0.0003(12)
C113 0.0361(16) 0.074(2) 0.0253(15) 0.0112(14) 0.0058(12) -0.0037(15)
C114 0.0411(17) 0.070(2) 0.0326(16) -0.0016(14) 0.0165(13) -0.0045(15)
C115 0.073(2) 0.108(3) 0.0366(18) -0.0111(18) 0.0279(18) -0.012(2)
C116 0.088(3) 0.109(3) 0.062(3) -0.020(2) 0.050(2) 0.000(2)
C117 0.067(2) 0.080(3) 0.073(3) -0.007(2) 0.043(2) 0.0101(19)
C118 0.0439(17) 0.061(2) 0.0509(18) -0.0048(15) 0.0245(15) 0.0046(15)
C119 0.0325(15) 0.0509(17) 0.0338(15) -0.0005(13) 0.0144(12) -0.0024(13)
C130 0.0279(13) 0.0382(15) 0.0347(15) 0.0080(12) 0.0096(12) 0.0023(11)
C131 0.0410(16) 0.0409(16) 0.0535(18) 0.0058(14) 0.0125(14) -0.0005(13)
C132 0.0341(15) 0.0575(19) 0.0372(16) 0.0133(13) 0.0126(13) 0.0047(13)
C133 0.0382(15) 0.0450(17) 0.0436(16) 0.0159(13) 0.0149(13) 0.0062(13)
C170 0.0444(18) 0.0444(18) 0.058(2) 0.0073(15) 0.0116(16) -0.0063(14)
C171 0.055(2) 0.059(2) 0.089(3) -0.0004(19) 0.021(2) -0.0116(17)
C172 0.0419(19) 0.079(3) 0.110(3) -0.012(2) 0.028(2) -0.0180(18)
C173 0.051(2) 0.076(3) 0.095(3) 0.029(2) -0.015(2) -0.0276(19)
C201 0.202(6) 0.140(5) 0.110(4) -0.012(4) 0.063(4) -0.037(4)
C202 0.132(5) 0.135(5) 0.142(4) 0.016(4) 0.051(4) 0.013(4)
C203 0.095(3) 0.096(3) 0.116(3) 0.011(3) 0.021(3) -0.020(3)
C204 0.261(9) 0.213(7) 0.113(4) -0.018(4) 0.097(5) 0.049(6)
C205 0.382(15) 0.275(8) 0.315(12) -0.125(9) 0.018(11) 0.109(9)
C206 0.098(4) 0.240(6) 0.125(5) 0.067(5) 0.023(3) -0.023(4)

loop_
_atom_type_symbol
_atom_type_description
_atom_type_scat_dispersion_real
_atom_type_scat_dispersion_imag
_atom_type_scat_source
C C 0.0033 0.0016 'International Tables Vol C Tables 4.2.6.8 and 6.1.1.4'
H H 0.0000 0.0000 'International Tables Vol C Tables 4.2.6.8 and 6.1.1.4'
Mg Mg 0.0486 0.0363 'International Tables Vol C Tables 4.2.6.8 and 6.1.1.4'
N N 0.0061 0.0033 'International Tables Vol C Tables 4.2.6.8 and 6.1.1.4'
O O 0.0106 0.0060 'International Tables Vol C Tables 4.2.6.8 and 6.1.1.4'

loop_
_geom_angle_atom_site_label_1
_geom_angle_atom_site_label_2
_geom_angle_atom_site_label_3
_geom_angle
_geom_angle_site_symmetry_1
_geom_angle_site_symmetry_3
_geom_angle_publ_flag
O11 Mg1 O1 131.91(7) . 2_655 ?
O11 Mg1 O1 106.78(7) . . ?
O1 Mg1 O1 76.23(7) 2_655 . ?
O11 Mg1 N1 111.63(8) . . ?
O1 Mg1 N1 116.27(7) 2_655 . ?
O1 Mg1 N1 82.45(7) . . ?
O11 Mg1 N11 87.55(7) . . ?
O1 Mg1 N11 94.07(7) 2_655 . ?
O1 Mg1 N11 165.67(7) . . ?
N1 Mg1 N11 92.73(8) . . ?
O11 Mg1 C2 88.86(7) . . ?
O1 Mg1 C2 101.91(7) 2_655 . ?
O1 Mg1 C2 25.70(6) . . ?
N1 Mg1 C2 71.64(7) . . ?
N11 Mg1 C2 161.34(7) . . ?
O11 Mg1 Mg1 137.56(6) . 2_655 ?
O1 Mg1 Mg1 40.11(5) 2_655 2_655 ?
O1 Mg1 Mg1 38.99(4) . 2_655 ?
N1 Mg1 Mg1 91.02(6) . 2_655 ?
N11 Mg1 Mg1 128.19(6) . 2_655 ?
C2 Mg1 Mg1 64.00(5) . 2_655 ?
C11 N1 C12 118.4(2) . . ?
C11 N1 Mg1 120.87(16) . . ?
C12 N1 Mg1 118.47(15) . . ?
C2 O1 Mg1 143.38(14) . 2_655 ?
C2 O1 Mg1 112.13(13) . . ?
Mg1 O1 Mg1 100.91(7) 2_655 . ?
C2 C1 C10 120.8(2) . . ?
C2 C1 C11 120.2(2) . . ?
C10 C1 C11 119.0(2) . . ?
O1 C2 C1 118.7(2) . . ?
O1 C2 C3 121.1(2) . . ?
C1 C2 C3 120.2(2) . . ?
C1 C2 Mg1 92.34(14) . . ?
C3 C2 Mg1 133.54(16) . . ?
C4 C3 C2 117.0(2) . . ?
C4 C3 C30 120.2(2) . . ?
C2 C3 C30 122.7(2) . . ?
C3 C4 C5 124.3(2) . . ?
C3 C4 H4 117.9 . . ?
C5 C4 H4 117.9 . . ?
C10 C5 C4 118.7(2) . . ?
C10 C5 C6 119.9(2) . . ?
C4 C5 C6 121.3(2) . . ?
C7 C6 C5 122.3(2) . . ?
C7 C6 H6 118.8 . . ?
C5 C6 H6 118.8 . . ?
C6 C7 C8 117.2(2) . . ?
C6 C7 C70 123.3(2) . . ?
C8 C7 C70 119.5(2) . . ?
C9 C8 C7 122.1(2) . . ?
C9 C8 H8 118.9 . . ?
C7 C8 H8 118.9 . . ?
C8 C9 C10 121.6(2) . . ?
C8 C9 H9 119.2 . . ?
C10 C9 H9 119.2 . . ?
C5 C10 C9 116.8(2) . . ?
C5 C10 C1 118.5(2) . . ?
C9 C10 C1 124.7(2) . . ?
N1 C11 C19 120.8(2) . . ?
N1 C11 C1 117.6(2) . . ?
C19 C11 C1 121.6(2) . . ?
C13 C12 N1 124.5(2) . . ?
C13 C12 H12 117.8 . . ?
N1 C12 H12 117.8 . . ?
C12 C13 C14 118.8(2) . . ?
C12 C13 H13 120.6 . . ?
C14 C13 H13 120.6 . . ?
C13 C14 C19 118.0(2) . . ?
C13 C14 C15 122.3(2) . . ?
C19 C14 C15 119.5(2) . . ?
C16 C15 C14 120.7(3) . . ?
C16 C15 H15 119.6 . . ?
C14 C15 H15 119.6 . . ?
C15 C16 C17 120.0(3) . . ?
C15 C16 H16 120.0 . . ?
C17 C16 H16 120.0 . . ?
C18 C17 C16 120.9(2) . . ?
C18 C17 H17 119.6 . . ?
C16 C17 H17 119.6 . . ?
C17 C18 C19 120.9(2) . . ?
C17 C18 H18 119.5 . . ?
C19 C18 H18 119.5 . . ?
C14 C19 C18 117.8(2) . . ?
C14 C19 C11 118.8(2) . . ?
C18 C19 C11 123.3(2) . . ?
C33 C30 C32 106.9(2) . . ?
C33 C30 C31 106.6(2) . . ?
C32 C30 C31 109.7(2) . . ?
C33 C30 C3 111.9(2) . . ?
C32 C30 C3 109.7(2) . . ?
C31 C30 C3 111.8(2) . . ?
C30 C31 H31A 109.5 . . ?
C30 C31 H31B 109.5 . . ?
H31A C31 H31B 109.5 . . ?
C30 C31 H31C 109.5 . . ?
H31A C31 H31C 109.5 . . ?
H31B C31 H31C 109.5 . . ?
C30 C32 H32A 109.5 . . ?
C30 C32 H32B 109.5 . . ?
H32A C32 H32B 109.5 . . ?
C30 C32 H32C 109.5 . . ?
H32A C32 H32C 109.5 . . ?
H32B C32 H32C 109.5 . . ?
C30 C33 H33A 109.5 . . ?
C30 C33 H33B 109.5 . . ?
H33A C33 H33B 109.5 . . ?
C30 C33 H33C 109.5 . . ?
H33A C33 H33C 109.5 . . ?
H33B C33 H33C 109.5 . . ?
C72 C70 C73 109.1(2) . . ?
C72 C70 C71 108.4(2) . . ?
C73 C70 C71 109.3(2) . . ?
C72 C70 C7 111.9(2) . . ?
C73 C70 C7 107.2(2) . . ?
C71 C70 C7 110.9(2) . . ?
C70 C71 H71A 109.5 . . ?
C70 C71 H71B 109.5 . . ?
H71A C71 H71B 109.5 . . ?
C70 C71 H71C 109.5 . . ?
H71A C71 H71C 109.5 . . ?
H71B C71 H71C 109.5 . . ?
C70 C72 H72A 109.5 . . ?
C70 C72 H72B 109.5 . . ?
H72A C72 H72B 109.5 . . ?
C70 C72 H72C 109.5 . . ?
H72A C72 H72C 109.5 . . ?
H72B C72 H72C 109.5 . . ?
C70 C73 H73A 109.5 . . ?
C70 C73 H73B 109.5 . . ?
H73A C73 H73B 109.5 . . ?
C70 C73 H73C 109.5 . . ?
H73A C73 H73C 109.5 . . ?
H73B C73 H73C 109.5 . . ?
C111 N11 C112 118.1(2) . . ?
C111 N11 Mg1 116.51(15) . . ?
C112 N11 Mg1 118.46(15) . . ?
C102 O11 Mg1 125.32(15) . . ?
C102 C101 C110 121.2(2) . . ?
C102 C101 C111 120.5(2) . . ?
C110 C101 C111 118.2(2) . . ?
O11 C102 C101 121.7(2) . . ?
O11 C102 C103 120.6(2) . . ?
C101 C102 C103 117.7(2) . . ?
C104 C103 C102 117.8(2) . . ?
C104 C103 C130 121.8(2) . . ?
C102 C103 C130 120.4(2) . . ?
C103 C104 C105 124.0(2) . . ?
C103 C104 H104 118.0 . . ?
C105 C104 H104 118.0 . . ?
C104 C105 C110 117.6(2) . . ?
C104 C105 C106 122.4(2) . . ?
C110 C105 C106 120.0(2) . . ?
C107 C106 C105 122.7(2) . . ?
C107 C106 H106 118.6 . . ?
C105 C106 H106 118.6 . . ?
C106 C107 C108 116.6(2) . . ?
C106 C107 C170 124.1(2) . . ?
C108 C107 C170 119.4(2) . . ?
C109 C108 C107 122.3(3) . . ?
C109 C108 H108 118.8 . . ?
C107 C108 H108 118.8 . . ?
C108 C109 C110 121.4(2) . . ?
C108 C109 H109 119.3 . . ?
C110 C109 H109 119.3 . . ?
C109 C110 C105 116.9(2) . . ?
C109 C110 C101 123.8(2) . . ?
C105 C110 C101 119.2(2) . . ?
N11 C111 C119 120.6(2) . . ?
N11 C111 C101 119.3(2) . . ?
C119 C111 C101 120.0(2) . . ?
C113 C112 N11 124.8(2) . . ?
C113 C112 H112 117.6 . . ?
N11 C112 H112 117.6 . . ?
C112 C113 C114 118.7(2) . . ?
C112 C113 H113 120.7 . . ?
C114 C113 H113 120.7 . . ?
C119 C114 C115 119.8(3) . . ?
C119 C114 C113 117.6(2) . . ?
C115 C114 C113 122.6(3) . . ?
C116 C115 C114 119.6(3) . . ?
C116 C115 H115 120.2 . . ?
C114 C115 H115 120.2 . . ?
C115 C116 C117 120.4(3) . . ?
C115 C116 H116 119.8 . . ?
C117 C116 H116 119.8 . . ?
C118 C117 C116 121.5(3) . . ?
C118 C117 H117 119.3 . . ?
C116 C117 H117 119.3 . . ?
C117 C118 C119 120.1(3) . . ?
C117 C118 H118 119.9 . . ?
C119 C118 H118 119.9 . . ?
C114 C119 C118 118.6(3) . . ?
C114 C119 C111 119.0(2) . . ?
C118 C119 C111 122.2(2) . . ?
C103 C130 C132 109.3(2) . . ?
C103 C130 C131 109.4(2) . . ?
C132 C130 C131 110.6(2) . . ?
C103 C130 C133 112.2(2) . . ?
C132 C130 C133 108.2(2) . . ?
C131 C130 C133 107.0(2) . . ?
C130 C131 H13A 109.5 . . ?
C130 C131 H13B 109.5 . . ?
H13A C131 H13B 109.5 . . ?
C130 C131 H13C 109.5 . . ?
H13A C131 H13C 109.5 . . ?
H13B C131 H13C 109.5 . . ?
C130 C132 H13D 109.5 . . ?
C130 C132 H13E 109.5 . . ?
H13D C132 H13E 109.5 . . ?
C130 C132 H13F 109.5 . . ?
H13D C132 H13F 109.5 . . ?
H13E C132 H13F 109.5 . . ?
C130 C133 H13G 109.5 . . ?
C130 C133 H13H 109.5 . . ?
H13G C133 H13H 109.5 . . ?
C130 C133 H13I 109.5 . . ?
H13G C133 H13I 109.5 . . ?
H13H C133 H13I 109.5 . . ?
C173 C170 C107 112.6(2) . . ?
C173 C170 C171 109.1(3) . . ?
C107 C170 C171 108.5(2) . . ?
C173 C170 C172 108.8(3) . . ?
C107 C170 C172 108.8(2) . . ?
C171 C170 C172 109.0(3) . . ?
C170 C171 H17A 109.5 . . ?
C170 C171 H17B 109.5 . . ?
H17A C171 H17B 109.5 . . ?
C170 C171 H17C 109.5 . . ?
H17A C171 H17C 109.5 . . ?
H17B C171 H17C 109.5 . . ?
C170 C172 H17D 109.5 . . ?
C170 C172 H17E 109.5 . . ?
H17D C172 H17E 109.5 . . ?
C170 C172 H17F 109.5 . . ?
H17D C172 H17F 109.5 . . ?
H17E C172 H17F 109.5 . . ?
C170 C173 H17G 109.5 . . ?
C170 C173 H17H 109.5 . . ?
H17G C173 H17H 109.5 . . ?
C170 C173 H17I 109.5 . . ?
H17G C173 H17I 109.5 . . ?
H17H C173 H17I 109.5 . . ?
C202 C201 H20A 109.5 . . ?
C202 C201 H20B 109.5 . . ?
H20A C201 H20B 109.5 . . ?
C202 C201 H20C 109.5 . . ?
H20A C201 H20C 109.5 . . ?
H20B C201 H20C 109.5 . . ?
C201 C202 C203 117.7(5) . . ?
C201 C202 H20D 107.9 . . ?
C203 C202 H20D 107.9 . . ?
C201 C202 H20E 107.9 . . ?
C203 C202 H20E 107.9 . . ?
H20D C202 H20E 107.2 . . ?
C204 C203 C202 120.7(6) . . ?
C204 C203 H20F 107.2 . . ?
C202 C203 H20F 107.2 . . ?
C204 C203 H20G 107.2 . . ?
C202 C203 H20G 107.2 . . ?
H20F C203 H20G 106.8 . . ?
C203 C204 C206 114.2(6) . . ?
C203 C204 C205 110.1(8) . . ?
C206 C204 C205 90.2(7) . . ?
C203 C204 H204 113.4 . . ?
C206 C204 H204 113.4 . . ?
C205 C204 H204 113.4 . . ?
C204 C205 H20H 109.5 . . ?
C204 C205 H20I 109.5 . . ?
H20H C205 H20I 109.5 . . ?
C204 C205 H20J 109.5 . . ?
H20H C205 H20J 109.5 . . ?
H20I C205 H20J 109.5 . . ?
C204 C206 H20K 109.5 . . ?
C204 C206 H20L 109.5 . . ?
H20K C206 H20L 109.5 . . ?
C204 C206 H20M 109.5 . . ?
H20K C206 H20M 109.5 . . ?
H20L C206 H20M 109.5 . . ?

loop_
_geom_bond_atom_site_label_1
_geom_bond_atom_site_label_2
_geom_bond_distance
_geom_bond_site_symmetry_2
_geom_bond_publ_flag
Mg1 O11 1.9362(17) . ?
Mg1 O1 2.0291(16) 2_655 ?
Mg1 O1 2.0776(17) . ?
Mg1 N1 2.158(2) . ?
Mg1 N11 2.234(2) . ?
Mg1 C2 2.867(2) . ?
Mg1 Mg1 3.1668(15) 2_655 ?
N1 C11 1.332(3) . ?
N1 C12 1.365(3) . ?
O1 C2 1.342(3) . ?
O1 Mg1 2.0290(16) 2_655 ?
C1 C2 1.397(3) . ?
C1 C10 1.430(3) . ?
C1 C11 1.487(3) . ?
C2 C3 1.433(3) . ?
C3 C4 1.368(3) . ?
C3 C30 1.539(3) . ?
C4 C5 1.409(3) . ?
C4 H4 0.9500 . ?
C5 C10 1.397(3) . ?
C5 C6 1.427(3) . ?
C6 C7 1.360(3) . ?
C6 H6 0.9500 . ?
C7 C8 1.401(3) . ?
C7 C70 1.543(3) . ?
C8 C9 1.365(3) . ?
C8 H8 0.9500 . ?
C9 C10 1.417(3) . ?
C9 H9 0.9500 . ?
C11 C19 1.423(3) . ?
C12 C13 1.338(3) . ?
C12 H12 0.9500 . ?
C13 C14 1.405(3) . ?
C13 H13 0.9500 . ?
C14 C19 1.410(3) . ?
C14 C15 1.416(4) . ?
C15 C16 1.347(4) . ?
C15 H15 0.9500 . ?
C16 C17 1.400(4) . ?
C16 H16 0.9500 . ?
C17 C18 1.353(3) . ?
C17 H17 0.9500 . ?
C18 C19 1.415(3) . ?
C18 H18 0.9500 . ?
C30 C33 1.517(4) . ?
C30 C32 1.533(4) . ?
C30 C31 1.536(3) . ?
C31 H31A 0.9800 . ?
C31 H31B 0.9800 . ?
C31 H31C 0.9800 . ?
C32 H32A 0.9800 . ?
C32 H32B 0.9800 . ?
C32 H32C 0.9800 . ?
C33 H33A 0.9800 . ?
C33 H33B 0.9800 . ?
C33 H33C 0.9800 . ?
C70 C72 1.522(4) . ?
C70 C73 1.523(4) . ?
C70 C71 1.540(4) . ?
C71 H71A 0.9800 . ?
C71 H71B 0.9800 . ?
C71 H71C 0.9800 . ?
C72 H72A 0.9800 . ?
C72 H72B 0.9800 . ?
C72 H72C 0.9800 . ?
C73 H73A 0.9800 . ?
C73 H73B 0.9800 . ?
C73 H73C 0.9800 . ?
N11 C111 1.336(3) . ?
N11 C112 1.360(3) . ?
O11 C102 1.317(3) . ?
C101 C102 1.384(3) . ?
C101 C110 1.431(3) . ?
C101 C111 1.471(3) . ?
C102 C103 1.462(3) . ?
C103 C104 1.368(3) . ?
C103 C130 1.515(3) . ?
C104 C105 1.409(3) . ?
C104 H104 0.9500 . ?
C105 C110 1.410(3) . ?
C105 C106 1.415(3) . ?
C106 C107 1.363(4) . ?
C106 H106 0.9500 . ?
C107 C108 1.415(4) . ?
C107 C170 1.527(4) . ?
C108 C109 1.369(3) . ?
C108 H108 0.9500 . ?
C109 C110 1.409(3) . ?
C109 H109 0.9500 . ?
C111 C119 1.433(3) . ?
C112 C113 1.342(4) . ?
C112 H112 0.9500 . ?
C113 C114 1.416(4) . ?
C113 H113 0.9500 . ?
C114 C119 1.406(4) . ?
C114 C115 1.413(4) . ?
C115 C116 1.366(5) . ?
C115 H115 0.9500 . ?
C116 C117 1.391(5) . ?
C116 H116 0.9500 . ?
C117 C118 1.349(4) . ?
C117 H117 0.9500 . ?
C118 C119 1.417(4) . ?
C118 H118 0.9500 . ?
C130 C132 1.529(3) . ?
C130 C131 1.529(4) . ?
C130 C133 1.533(3) . ?
C131 H13A 0.9800 . ?
C131 H13B 0.9800 . ?
C131 H13C 0.9800 . ?
C132 H13D 0.9800 . ?
C132 H13E 0.9800 . ?
C132 H13F 0.9800 . ?
C133 H13G 0.9800 . ?
C133 H13H 0.9800 . ?
C133 H13I 0.9800 . ?
C170 C173 1.499(4) . ?
C170 C171 1.533(4) . ?
C170 C172 1.534(4) . ?
C171 H17A 0.9800 . ?
C171 H17B 0.9800 . ?
C171 H17C 0.9800 . ?
C172 H17D 0.9800 . ?
C172 H17E 0.9800 . ?
C172 H17F 0.9800 . ?
C173 H17G 0.9800 . ?
C173 H17H 0.9800 . ?
C173 H17I 0.9800 . ?
C201 C202 1.455(6) . ?
C201 H20A 0.9800 . ?
C201 H20B 0.9800 . ?
C201 H20C 0.9800 . ?
C202 C203 1.474(6) . ?
C202 H20D 0.9900 . ?
C202 H20E 0.9900 . ?
C203 C204 1.450(7) . ?
C203 H20F 0.9900 . ?
C203 H20G 0.9900 . ?
C204 C206 1.501(8) . ?
C204 C205 1.649(12) . ?
C204 H204 1.0000 . ?
C205 H20H 0.9800 . ?
C205 H20I 0.9800 . ?
C205 H20J 0.9800 . ?
C206 H20K 0.9800 . ?
C206 H20L 0.9800 . ?
C206 H20M 0.9800 . ?

loop_
_geom_torsion_atom_site_label_1
_geom_torsion_atom_site_label_2
_geom_torsion_atom_site_label_3
_geom_torsion_atom_site_label_4
_geom_torsion
_geom_torsion_site_symmetry_1
_geom_torsion_site_symmetry_2
_geom_torsion_site_symmetry_3
_geom_torsion_site_symmetry_4
_geom_torsion_publ_flag
O11 Mg1 N1 C11 82.40(18) . . . . ?
O1 Mg1 N1 C11 -93.25(18) 2_655 . . . ?
O1 Mg1 N1 C11 -22.71(17) . . . . ?
N11 Mg1 N1 C11 170.85(17) . . . . ?
C2 Mg1 N1 C11 1.27(16) . . . . ?
Mg1 Mg1 N1 C11 -60.84(17) 2_655 . . . ?
O11 Mg1 N1 C12 -115.13(17) . . . . ?
O1 Mg1 N1 C12 69.22(18) 2_655 . . . ?
O1 Mg1 N1 C12 139.76(17) . . . . ?
N11 Mg1 N1 C12 -26.68(17) . . . . ?
C2 Mg1 N1 C12 163.74(18) . . . . ?
Mg1 Mg1 N1 C12 101.63(17) 2_655 . . . ?
O11 Mg1 O1 C2 -47.60(16) . . . . ?
O1 Mg1 O1 C2 -177.73(12) 2_655 . . . ?
N1 Mg1 O1 C2 62.79(15) . . . . ?
N11 Mg1 O1 C2 133.9(3) . . . . ?
Mg1 Mg1 O1 C2 163.89(18) 2_655 . . . ?
O11 Mg1 O1 Mg1 148.51(7) . . . 2_655 ?
O1 Mg1 O1 Mg1 18.39(9) 2_655 . . 2_655 ?
N1 Mg1 O1 Mg1 -101.10(8) . . . 2_655 ?
N11 Mg1 O1 Mg1 -30.0(3) . . . 2_655 ?
C2 Mg1 O1 Mg1 -163.89(18) . . . 2_655 ?
Mg1 O1 C2 C1 95.1(3) 2_655 . . . ?
Mg1 O1 C2 C1 -57.7(2) . . . . ?
Mg1 O1 C2 C3 -85.0(3) 2_655 . . . ?
Mg1 O1 C2 C3 122.19(19) . . . . ?
Mg1 O1 C2 Mg1 152.8(3) 2_655 . . . ?
C10 C1 C2 O1 174.1(2) . . . . ?
C11 C1 C2 O1 -6.1(3) . . . . ?
C10 C1 C2 C3 -5.8(3) . . . . ?
C11 C1 C2 C3 174.1(2) . . . . ?
C10 C1 C2 Mg1 139.51(19) . . . . ?
C11 C1 C2 Mg1 -40.7(2) . . . . ?
O11 Mg1 C2 O1 134.99(15) . . . . ?
O1 Mg1 C2 O1 2.26(12) 2_655 . . . ?
N1 Mg1 C2 O1 -111.74(15) . . . . ?
N11 Mg1 C2 O1 -146.1(2) . . . . ?
Mg1 Mg1 C2 O1 -11.20(12) 2_655 . . . ?
O11 Mg1 C2 C1 -92.89(14) . . . . ?
O1 Mg1 C2 C1 134.38(14) 2_655 . . . ?
O1 Mg1 C2 C1 132.1(2) . . . . ?
N1 Mg1 C2 C1 20.38(14) . . . . ?
N11 Mg1 C2 C1 -14.0(3) . . . . ?
Mg1 Mg1 C2 C1 120.92(14) 2_655 . . . ?
O11 Mg1 C2 C3 44.3(2) . . . . ?
O1 Mg1 C2 C3 -88.4(2) 2_655 . . . ?
O1 Mg1 C2 C3 -90.7(2) . . . . ?
N1 Mg1 C2 C3 157.6(2) . . . . ?
N11 Mg1 C2 C3 123.2(3) . . . . ?
Mg1 Mg1 C2 C3 -101.9(2) 2_655 . . . ?
O1 C2 C3 C4 -179.7(2) . . . . ?
C1 C2 C3 C4 0.2(3) . . . . ?
Mg1 C2 C3 C4 -128.1(2) . . . . ?
O1 C2 C3 C30 -2.0(3) . . . . ?
C1 C2 C3 C30 177.9(2) . . . . ?
Mg1 C2 C3 C30 49.6(3) . . . . ?
C2 C3 C4 C5 4.6(4) . . . . ?
C30 C3 C4 C5 -173.1(2) . . . . ?
C3 C4 C5 C10 -3.7(4) . . . . ?
C3 C4 C5 C6 174.5(2) . . . . ?
C10 C5 C6 C7 -0.4(4) . . . . ?
C4 C5 C6 C7 -178.6(2) . . . . ?
C5 C6 C7 C8 2.2(4) . . . . ?
C5 C6 C7 C70 -175.3(2) . . . . ?
C6 C7 C8 C9 -2.0(4) . . . . ?
C70 C7 C8 C9 175.7(2) . . . . ?
C7 C8 C9 C10 -0.1(4) . . . . ?
C4 C5 C10 C9 176.5(2) . . . . ?
C6 C5 C10 C9 -1.7(3) . . . . ?
C4 C5 C10 C1 -2.1(3) . . . . ?
C6 C5 C10 C1 179.7(2) . . . . ?
C8 C9 C10 C5 1.9(3) . . . . ?
C8 C9 C10 C1 -179.5(2) . . . . ?
C2 C1 C10 C5 6.7(3) . . . . ?
C11 C1 C10 C5 -173.1(2) . . . . ?
C2 C1 C10 C9 -171.8(2) . . . . ?
C11 C1 C10 C9 8.4(3) . . . . ?
C12 N1 C11 C19 -9.2(3) . . . . ?
Mg1 N1 C11 C19 153.26(17) . . . . ?
C12 N1 C11 C1 173.4(2) . . . . ?
Mg1 N1 C11 C1 -24.1(3) . . . . ?
C2 C1 C11 N1 52.3(3) . . . . ?
C10 C1 C11 N1 -127.9(2) . . . . ?
C2 C1 C11 C19 -125.1(2) . . . . ?
C10 C1 C11 C19 54.7(3) . . . . ?
C11 N1 C12 C13 2.8(4) . . . . ?
Mg1 N1 C12 C13 -160.1(2) . . . . ?
N1 C12 C13 C14 4.1(4) . . . . ?
C12 C13 C14 C19 -4.3(4) . . . . ?
C12 C13 C14 C15 172.7(2) . . . . ?
C13 C14 C15 C16 -174.2(3) . . . . ?
C19 C14 C15 C16 2.8(4) . . . . ?
C14 C15 C16 C17 -0.5(4) . . . . ?
C15 C16 C17 C18 -2.6(4) . . . . ?
C16 C17 C18 C19 3.3(4) . . . . ?
C13 C14 C19 C18 175.1(2) . . . . ?
C15 C14 C19 C18 -2.0(3) . . . . ?
C13 C14 C19 C11 -1.8(3) . . . . ?
C15 C14 C19 C11 -178.9(2) . . . . ?
C17 C18 C19 C14 -1.0(3) . . . . ?
C17 C18 C19 C11 175.7(2) . . . . ?
N1 C11 C19 C14 8.8(3) . . . . ?
C1 C11 C19 C14 -173.9(2) . . . . ?
N1 C11 C19 C18 -167.9(2) . . . . ?
C1 C11 C19 C18 9.4(3) . . . . ?
C4 C3 C30 C33 -1.5(3) . . . . ?
C2 C3 C30 C33 -179.1(2) . . . . ?
C4 C3 C30 C32 117.0(3) . . . . ?
C2 C3 C30 C32 -60.6(3) . . . . ?
C4 C3 C30 C31 -121.0(3) . . . . ?
C2 C3 C30 C31 61.3(3) . . . . ?
C6 C7 C70 C72 -5.4(3) . . . . ?
C8 C7 C70 C72 177.1(2) . . . . ?
C6 C7 C70 C73 114.3(3) . . . . ?
C8 C7 C70 C73 -63.2(3) . . . . ?
C6 C7 C70 C71 -126.5(3) . . . . ?
C8 C7 C70 C71 56.0(3) . . . . ?
O11 Mg1 N11 C111 2.36(17) . . . . ?
O1 Mg1 N11 C111 134.21(17) 2_655 . . . ?
O1 Mg1 N11 C111 -179.0(3) . . . . ?
N1 Mg1 N11 C111 -109.20(17) . . . . ?
C2 Mg1 N11 C111 -76.8(3) . . . . ?
Mg1 Mg1 N11 C111 157.34(14) 2_655 . . . ?
O11 Mg1 N11 C112 -148.02(18) . . . . ?
O1 Mg1 N11 C112 -16.16(19) 2_655 . . . ?
O1 Mg1 N11 C112 30.6(4) . . . . ?
N1 Mg1 N11 C112 100.43(18) . . . . ?
C2 Mg1 N11 C112 132.9(2) . . . . ?
Mg1 Mg1 N11 C112 7.0(2) 2_655 . . . ?
O1 Mg1 O11 C102 -133.41(17) 2_655 . . . ?
O1 Mg1 O11 C102 140.22(17) . . . . ?
N1 Mg1 O11 C102 51.83(19) . . . . ?
N11 Mg1 O11 C102 -40.14(18) . . . . ?
C2 Mg1 O11 C102 121.54(18) . . . . ?
Mg1 Mg1 O11 C102 169.37(15) 2_655 . . . ?
Mg1 O11 C102 C101 37.0(3) . . . . ?
Mg1 O11 C102 C103 -146.55(18) . . . . ?
C110 C101 C102 O11 -165.4(2) . . . . ?
C111 C101 C102 O11 15.7(4) . . . . ?
C110 C101 C102 C103 18.1(3) . . . . ?
C111 C101 C102 C103 -160.8(2) . . . . ?
O11 C102 C103 C104 168.3(2) . . . . ?
C101 C102 C103 C104 -15.2(3) . . . . ?
O11 C102 C103 C130 -13.2(3) . . . . ?
C101 C102 C103 C130 163.3(2) . . . . ?
C102 C103 C104 C105 2.2(4) . . . . ?
C130 C103 C104 C105 -176.3(2) . . . . ?
C103 C104 C105 C110 8.0(4) . . . . ?
C103 C104 C105 C106 -172.9(2) . . . . ?
C104 C105 C106 C107 -179.7(3) . . . . ?
C110 C105 C106 C107 -0.7(4) . . . . ?
C105 C106 C107 C108 1.6(4) . . . . ?
C105 C106 C107 C170 -177.8(3) . . . . ?
C106 C107 C108 C109 -1.0(4) . . . . ?
C170 C107 C108 C109 178.4(3) . . . . ?
C107 C108 C109 C110 -0.5(4) . . . . ?
C108 C109 C110 C105 1.4(4) . . . . ?
C108 C109 C110 C101 -174.9(3) . . . . ?
C104 C105 C110 C109 178.2(2) . . . . ?
C106 C105 C110 C109 -0.8(4) . . . . ?
C104 C105 C110 C101 -5.3(4) . . . . ?
C106 C105 C110 C101 175.6(2) . . . . ?
C102 C101 C110 C109 168.3(3) . . . . ?
C111 C101 C110 C109 -12.8(4) . . . . ?
C102 C101 C110 C105 -7.9(4) . . . . ?
C111 C101 C110 C105 171.1(2) . . . . ?
C112 N11 C111 C119 10.9(3) . . . . ?
Mg1 N11 C111 C119 -139.5(2) . . . . ?
C112 N11 C111 C101 -171.6(2) . . . . ?
Mg1 N11 C111 C101 38.0(3) . . . . ?
C102 C101 C111 N11 -56.4(3) . . . . ?
C110 C101 C111 N11 124.7(2) . . . . ?
C102 C101 C111 C119 121.1(3) . . . . ?
C110 C101 C111 C119 -57.8(3) . . . . ?
C111 N11 C112 C113 -3.8(4) . . . . ?
Mg1 N11 C112 C113 146.1(2) . . . . ?
N11 C112 C113 C114 -5.7(4) . . . . ?
C112 C113 C114 C119 7.6(4) . . . . ?
C112 C113 C114 C115 -170.4(3) . . . . ?
C119 C114 C115 C116 -1.9(5) . . . . ?
C113 C114 C115 C116 176.0(3) . . . . ?
C114 C115 C116 C117 1.6(6) . . . . ?
C115 C116 C117 C118 -0.4(6) . . . . ?
C116 C117 C118 C119 -0.5(5) . . . . ?
C115 C114 C119 C118 1.0(4) . . . . ?
C113 C114 C119 C118 -177.0(3) . . . . ?
C115 C114 C119 C111 177.3(3) . . . . ?
C113 C114 C119 C111 -0.7(4) . . . . ?
C117 C118 C119 C114 0.2(4) . . . . ?
C117 C118 C119 C111 -175.9(3) . . . . ?
N11 C111 C119 C114 -8.8(4) . . . . ?
C101 C111 C119 C114 173.7(2) . . . . ?
N11 C111 C119 C118 167.3(2) . . . . ?
C101 C111 C119 C118 -10.1(4) . . . . ?
C104 C103 C130 C132 -112.2(3) . . . . ?
C102 C103 C130 C132 69.3(3) . . . . ?
C104 C103 C130 C131 126.5(2) . . . . ?
C102 C103 C130 C131 -52.0(3) . . . . ?
C104 C103 C130 C133 7.8(3) . . . . ?
C102 C103 C130 C133 -170.6(2) . . . . ?
C106 C107 C170 C173 0.2(4) . . . . ?
C108 C107 C170 C173 -179.1(3) . . . . ?
C106 C107 C170 C171 121.1(3) . . . . ?
C108 C107 C170 C171 -58.3(4) . . . . ?
C106 C107 C170 C172 -120.5(3) . . . . ?
C108 C107 C170 C172 60.2(4) . . . . ?
C201 C202 C203 C204 -175.4(6) . . . . ?
C202 C203 C204 C206 159.9(6) . . . . ?
C202 C203 C204 C205 -100.4(8) . . . . ?

loop_
_platon_squeeze_void_nr
_platon_squeeze_void_average_x
_platon_squeeze_void_average_y
_platon_squeeze_void_average_z
_platon_squeeze_void_volume
_platon_squeeze_void_count_electrons
1 0.000 0.133 0.250 442.3 -4.5
2 0.000 -0.133 0.750 442.2 -4.3
3 0.500 0.367 0.750 442.2 -4.3
4 0.500 0.633 0.250 442.3 -4.5
